data_2225942
loop_
_publ_author_name
'Healy, Peter C.'
'McMurtrie, John C.'
'Bouzaid, Jocelyne'

_publ_section_title
;
 Bis[<i>cis</i>-bis(diphenylphosphino)ethene]copper(I)
 dichloridocuprate(I)
;
_journal_coeditor_code NK2029
_journal_issue 5
_journal_name_full 'Acta Crystallographica Section E'
_journal_page_first m493
_journal_page_last m494
_journal_paper_doi 10.1107/S1600536810012146
_journal_volume 66
_journal_year 2010
_chemical_formula_iupac '[Cu (C26 H22 P2)2] [Cu Cl2]'
_chemical_formula_moiety 'C52 H44 Cu P4 +, Cl2 Cu -'
_chemical_formula_sum 'C52 H44 Cl2 Cu2 P4'
_chemical_formula_weight 990.75
_chemical_name_systematic
;
Bis[<i>cis</i>-bis(diphenylphosphino)ethene]copper(I) dichloridocuprate(I)
;
_space_group_IT_number 14
_symmetry_cell_setting monoclinic
_symmetry_space_group_name_Hall '-P 2yn'
_symmetry_space_group_name_H-M 'P 1 21/n 1'
_atom_sites_solution_hydrogens geom
_atom_sites_solution_primary direct
_atom_sites_solution_secondary difmap
_cell_angle_alpha 90
_cell_angle_beta 95.950(4)
_cell_angle_gamma 90
_cell_formula_units_Z 4
_cell_length_a 15.3109(9)
_cell_length_b 16.1519(11)
_cell_length_c 18.6419(8)
_cell_measurement_reflns_used 8706
_cell_measurement_temperature 223
_cell_measurement_theta_max 32.4452
_cell_measurement_theta_min 3.2382
_cell_volume 4585.3(5)
_computing_cell_refinement 'CrysAlis RED (Oxford Diffraction, 2009)'
_computing_data_collection 'CrysAlis CCD (Oxford Diffraction, 2009)'
_computing_data_reduction 'CrysAlis RED (Oxford Diffraction, 2009)'
_computing_molecular_graphics 'ORTEP-3 for Windows (Farrugia, 1997)'
_computing_publication_material 'PLATON (Spek, 2009)'
_computing_structure_refinement 'SHELXL97 (Sheldrick, 2008)'
_computing_structure_solution 'SIR97 (Altomare <i>et al.</i>,  1999)'
_diffrn_ambient_temperature 223
_diffrn_detector_area_resol_mean 16.0774
_diffrn_measured_fraction_theta_full 0.992
_diffrn_measured_fraction_theta_max 0.992
_diffrn_measurement_device_type 'Oxford Diffraction GEMINI S Ultra'
_diffrn_measurement_method '\w and \f'
_diffrn_radiation_monochromator graphite
_diffrn_radiation_source 'Enhance (Mo) X-ray Source'
_diffrn_radiation_type MoK\a
_diffrn_radiation_wavelength 0.71070
_diffrn_reflns_av_R_equivalents 0.0381
_diffrn_reflns_av_sigmaI/netI 0.0392
_diffrn_reflns_limit_h_max 17
_diffrn_reflns_limit_h_min -18
_diffrn_reflns_limit_k_max 19
_diffrn_reflns_limit_k_min -17
_diffrn_reflns_limit_l_max 22
_diffrn_reflns_limit_l_min -14
_diffrn_reflns_number 18820
_diffrn_reflns_reduction_process
;
;
_diffrn_reflns_theta_full 25.00
_diffrn_reflns_theta_max 25.00
_diffrn_reflns_theta_min 3.25
_diffrn_standards_decay_% 0
_diffrn_standards_number 0
_exptl_absorpt_coefficient_mu 1.220
_exptl_absorpt_correction_T_max 0.696
_exptl_absorpt_correction_T_min 0.610
_exptl_absorpt_correction_type multi-scan
_exptl_absorpt_process_details
;
(CrysAlis Pro; Oxford Diffraction, 2009)
;
_exptl_crystal_colour colourless
_exptl_crystal_density_diffrn 1.435
_exptl_crystal_density_method 'not measured'
_exptl_crystal_description block
_exptl_crystal_F_000 2032
_exptl_crystal_size_max 0.450
_exptl_crystal_size_mid 0.340
_exptl_crystal_size_min 0.320
_refine_diff_density_max 2.429
_refine_diff_density_min -1.038
_refine_ls_extinction_method none
_refine_ls_goodness_of_fit_ref 1.096
_refine_ls_hydrogen_treatment constr
_refine_ls_matrix_type full
_refine_ls_number_parameters 541
_refine_ls_number_reflns 8015
_refine_ls_number_restraints 0
_refine_ls_restrained_S_all 1.096
_refine_ls_R_factor_all 0.0653
_refine_ls_R_factor_gt 0.0523
_refine_ls_shift/su_max 0.001
_refine_ls_shift/su_mean 0.000
_refine_ls_structure_factor_coef Fsqd
_refine_ls_weighting_details 'calc w=1/[\s^2^(Fo^2^)+(0.0716P)^2^+4.4671P] where P=(Fo^2^+2Fc^2^)/3'
_refine_ls_weighting_scheme calc
_refine_ls_wR_factor_gt 0.1351
_refine_ls_wR_factor_ref 0.1404
_reflns_number_gt 6315
_reflns_number_total 8015
_reflns_threshold_expression I>2\s(I)
_cod_data_source_file nk2029.cif
_cod_data_source_block I
_cod_original_sg_symbol_H-M 'P 21/n'
_cod_database_code 2225942
_cod_database_fobs_code 2225942

loop_
_symmetry_equiv_pos_site_id
_symmetry_equiv_pos_as_xyz
1 x,y,z
2 1/2-x,1/2+y,1/2-z
3 -x,-y,-z
4 1/2+x,1/2-y,1/2+z

loop_
_atom_site_aniso_label
_atom_site_aniso_U_11
_atom_site_aniso_U_22
_atom_site_aniso_U_33
_atom_site_aniso_U_12
_atom_site_aniso_U_13
_atom_site_aniso_U_23
Cu1 0.0253(2) 0.0421(3) 0.0255(2) -0.0024(2) -0.0001(2) 0.0085(2)
P1 0.0270(5) 0.0350(5) 0.0208(4) -0.0012(4) 0.0017(4) 0.0063(4)
P2 0.0266(5) 0.0378(6) 0.0222(4) -0.0030(4) 0.0011(4) 0.0077(4)
P3 0.0252(5) 0.0304(5) 0.0198(4) -0.0006(4) 0.0001(3) 0.0010(4)
P4 0.0292(5) 0.0353(5) 0.0256(5) -0.0015(4) 0.0036(4) 0.0015(4)
C13 0.0292(19) 0.0286(19) 0.0217(16) 0.0023(15) 0.0004(14) 0.0062(14)
C23 0.0245(18) 0.034(2) 0.0260(18) -0.0026(15) -0.0021(14) 0.0038(15)
C33 0.0266(19) 0.042(2) 0.0277(18) 0.0069(17) 0.0038(15) -0.0005(17)
C43 0.0304(19) 0.036(2) 0.0273(18) 0.0080(17) 0.0060(15) 0.0006(16)
C111 0.036(2) 0.0268(19) 0.0243(17) -0.0041(16) 0.0064(15) 0.0049(15)
C112 0.036(2) 0.036(2) 0.040(2) 0.0012(17) 0.0057(17) 0.0040(18)
C113 0.050(3) 0.039(2) 0.052(3) 0.007(2) 0.021(2) -0.005(2)
C114 0.067(3) 0.047(3) 0.034(2) -0.006(2) 0.018(2) -0.0094(19)
C115 0.053(3) 0.048(3) 0.0278(19) -0.003(2) 0.0014(18) -0.0018(18)
C116 0.038(2) 0.040(2) 0.0288(19) 0.0011(18) 0.0025(16) -0.0017(17)
C121 0.0280(19) 0.038(2) 0.0242(17) -0.0008(16) 0.0074(15) 0.0026(15)
C122 0.035(2) 0.041(2) 0.0261(18) -0.0004(17) 0.0026(16) -0.0014(16)
C123 0.042(2) 0.044(3) 0.034(2) -0.0031(19) 0.0026(17) -0.0109(19)
C124 0.047(2) 0.035(2) 0.047(2) -0.0069(19) 0.012(2) -0.0041(19)
C125 0.056(3) 0.040(3) 0.039(2) -0.003(2) 0.005(2) 0.0096(19)
C126 0.045(2) 0.040(2) 0.0239(18) -0.0067(19) -0.0010(16) 0.0044(16)
C211 0.039(2) 0.036(2) 0.0231(17) -0.0003(17) -0.0040(15) 0.0058(16)
C212 0.054(3) 0.048(3) 0.044(2) -0.013(2) 0.001(2) 0.000(2)
C213 0.068(4) 0.046(3) 0.066(3) -0.011(2) -0.013(3) 0.002(3)
C214 0.074(4) 0.047(3) 0.045(3) 0.016(3) -0.024(3) -0.012(2)
C215 0.060(3) 0.061(3) 0.038(2) 0.015(3) -0.001(2) -0.003(2)
C216 0.042(2) 0.047(3) 0.032(2) 0.0003(19) -0.0020(17) -0.0035(19)
C221 0.0233(18) 0.032(2) 0.0271(17) 0.0001(15) 0.0087(14) -0.0006(15)
C222 0.045(2) 0.045(2) 0.0249(18) -0.008(2) 0.0028(16) -0.0016(17)
C223 0.050(3) 0.053(3) 0.045(2) -0.018(2) 0.002(2) -0.013(2)
C224 0.053(3) 0.042(3) 0.058(3) -0.012(2) 0.016(2) -0.002(2)
C225 0.048(3) 0.041(3) 0.046(2) -0.003(2) 0.015(2) 0.014(2)
C226 0.034(2) 0.039(2) 0.034(2) 0.0011(17) 0.0039(16) 0.0058(17)
C311 0.0252(18) 0.035(2) 0.0243(17) -0.0004(15) -0.0036(14) 0.0066(15)
C312 0.037(2) 0.036(2) 0.0292(19) 0.0002(17) -0.0026(16) 0.0002(16)
C313 0.050(3) 0.039(2) 0.042(2) 0.000(2) -0.010(2) -0.0048(19)
C314 0.048(3) 0.033(2) 0.063(3) -0.010(2) -0.004(2) 0.009(2)
C315 0.038(2) 0.053(3) 0.062(3) -0.008(2) 0.013(2) 0.016(2)
C316 0.038(2) 0.046(3) 0.043(2) 0.0005(19) 0.0121(18) 0.003(2)
C321 0.0311(19) 0.0268(19) 0.0220(16) 0.0000(15) 0.0010(14) 0.0025(14)
C322 0.034(2) 0.055(3) 0.031(2) 0.0004(19) 0.0003(17) 0.0122(19)
C323 0.047(3) 0.067(3) 0.039(2) -0.004(2) 0.015(2) 0.015(2)
C324 0.058(3) 0.055(3) 0.0254(19) -0.009(2) 0.0024(19) 0.0089(19)
C325 0.046(2) 0.048(3) 0.032(2) 0.000(2) -0.0095(18) 0.0062(19)
C326 0.033(2) 0.037(2) 0.0276(18) 0.0015(17) -0.0008(15) 0.0027(16)
C411 0.062(3) 0.039(2) 0.0234(18) -0.010(2) 0.0139(18) -0.0039(17)
C412 0.087(4) 0.033(3) 0.129(5) -0.005(3) 0.076(4) -0.001(3)
C413 0.150(7) 0.037(3) 0.163(7) -0.020(4) 0.127(6) -0.014(4)
C414 0.207(9) 0.053(4) 0.046(3) -0.054(5) 0.055(4) -0.015(3)
C415 0.168(8) 0.067(4) 0.056(4) -0.048(5) -0.045(4) 0.027(3)
C416 0.091(4) 0.064(4) 0.063(3) -0.034(3) -0.035(3) 0.030(3)
C421 0.038(2) 0.031(2) 0.0247(18) -0.0097(16) 0.0048(16) -0.0001(15)
C422 0.041(2) 0.049(3) 0.037(2) -0.010(2) 0.0005(18) 0.0002(19)
C423 0.050(3) 0.060(3) 0.037(2) -0.013(2) -0.010(2) 0.007(2)
C424 0.066(3) 0.066(3) 0.027(2) -0.025(3) 0.000(2) -0.002(2)
C425 0.062(3) 0.065(3) 0.035(2) -0.009(2) 0.012(2) -0.011(2)
C426 0.044(2) 0.055(3) 0.034(2) -0.002(2) 0.0011(18) -0.003(2)
Cu2 0.0453(3) 0.0650(4) 0.0523(3) 0.0000(3) 0.0049(3) -0.0095(3)
Cl1 0.0788(10) 0.0607(8) 0.0766(9) 0.0045(7) 0.0087(7) 0.0063(7)
Cl2 0.0892(12) 0.1363(16) 0.0624(9) 0.0361(11) -0.0003(8) 0.0138(10)

loop_
_atom_site_type_symbol
_atom_site_label
_atom_site_fract_x
_atom_site_fract_y
_atom_site_fract_z
_atom_site_U_iso_or_equiv
_atom_site_thermal_displace_type
_atom_site_calc_flag
_atom_site_refinement_flags
_atom_site_occupancy
Cu Cu1 0.80116(3) 0.21062(3) 0.95590(2) 0.03120(10) Uani . . 1.000
P P1 0.82828(6) 0.11348(6) 1.04550(5) 0.0277(3) Uani . . 1.000
P P2 0.93393(6) 0.18014(6) 0.91540(5) 0.0290(3) Uani . . 1.000
P P3 0.67319(6) 0.21508(6) 0.88279(4) 0.0253(3) Uani . . 1.000
P P4 0.76677(6) 0.34498(6) 0.99506(5) 0.0300(3) Uani . . 1.000
C C13 0.9445(2) 0.0902(2) 1.04169(18) 0.0267(10) Uani . . 1.000
C C23 0.9876(2) 0.1169(2) 0.98804(18) 0.0285(11) Uani . . 1.000
C C33 0.6106(2) 0.2954(2) 0.92250(19) 0.0320(11) Uani . . 1.000
C C43 0.6491(2) 0.3492(2) 0.96959(19) 0.0310(11) Uani . . 1.000
C C111 0.8199(2) 0.1441(2) 1.13855(18) 0.0288(11) Uani . . 1.000
C C112 0.7422(3) 0.1827(3) 1.1532(2) 0.0372(12) Uani . . 1.000
C C113 0.7297(3) 0.2054(3) 1.2234(2) 0.0459(16) Uani . . 1.000
C C114 0.7943(3) 0.1898(3) 1.2786(2) 0.0484(16) Uani . . 1.000
C C115 0.8713(3) 0.1519(3) 1.2650(2) 0.0431(15) Uani . . 1.000
C C116 0.8849(3) 0.1299(3) 1.1949(2) 0.0357(11) Uani . . 1.000
C C121 0.7829(2) 0.0077(2) 1.04322(18) 0.0297(11) Uani . . 1.000
C C122 0.7268(3) -0.0186(3) 0.98437(19) 0.0341(11) Uani . . 1.000
C C123 0.6942(3) -0.0989(3) 0.9820(2) 0.0401(14) Uani . . 1.000
C C124 0.7168(3) -0.1530(3) 1.0376(2) 0.0425(12) Uani . . 1.000
C C125 0.7727(3) -0.1278(3) 1.0972(2) 0.0450(16) Uani . . 1.000
C C126 0.8049(3) -0.0473(3) 1.10009(19) 0.0366(11) Uani . . 1.000
C C211 0.9352(3) 0.1096(2) 0.83815(19) 0.0332(11) Uani . . 1.000
C C212 0.8692(3) 0.0504(3) 0.8293(2) 0.0490(16) Uani . . 1.000
C C213 0.8656(4) -0.0057(3) 0.7733(3) 0.0614(19) Uani . . 1.000
C C214 0.9258(4) -0.0020(3) 0.7239(3) 0.0574(19) Uani . . 1.000
C C215 0.9916(3) 0.0562(3) 0.7305(2) 0.0534(16) Uani . . 1.000
C C216 0.9971(3) 0.1125(3) 0.7880(2) 0.0407(14) Uani . . 1.000
C C221 1.0158(2) 0.2587(2) 0.90291(18) 0.0270(11) Uani . . 1.000
C C222 1.0773(3) 0.2805(3) 0.95950(19) 0.0384(11) Uani . . 1.000
C C223 1.1383(3) 0.3432(3) 0.9517(2) 0.0495(16) Uani . . 1.000
C C224 1.1353(3) 0.3864(3) 0.8875(3) 0.0503(17) Uani . . 1.000
C C225 1.0736(3) 0.3667(3) 0.8314(2) 0.0443(16) Uani . . 1.000
C C226 1.0135(3) 0.3031(2) 0.8384(2) 0.0356(12) Uani . . 1.000
C C311 0.5976(2) 0.1280(2) 0.87184(18) 0.0286(11) Uani . . 1.000
C C312 0.6123(3) 0.0674(2) 0.8210(2) 0.0345(11) Uani . . 1.000
C C313 0.5628(3) -0.0042(3) 0.8162(2) 0.0447(14) Uani . . 1.000
C C314 0.4979(3) -0.0164(3) 0.8612(3) 0.0487(16) Uani . . 1.000
C C315 0.4825(3) 0.0421(3) 0.9106(3) 0.0505(16) Uani . . 1.000
C C316 0.5325(3) 0.1148(3) 0.9170(2) 0.0418(14) Uani . . 1.000
C C321 0.6762(2) 0.2503(2) 0.78973(18) 0.0268(10) Uani . . 1.000
C C322 0.7560(3) 0.2637(3) 0.7634(2) 0.0402(14) Uani . . 1.000
C C323 0.7605(3) 0.2870(3) 0.6920(2) 0.0503(16) Uani . . 1.000
C C324 0.6835(3) 0.2970(3) 0.6470(2) 0.0463(15) Uani . . 1.000
C C325 0.6033(3) 0.2851(3) 0.6725(2) 0.0430(14) Uani . . 1.000
C C326 0.5991(3) 0.2620(2) 0.74381(19) 0.0328(11) Uani . . 1.000
C C411 0.8069(3) 0.4333(3) 0.9471(2) 0.0408(13) Uani . . 1.000
C C412 0.8965(4) 0.4409(3) 0.9429(4) 0.079(2) Uani . . 1.000
C C413 0.9290(6) 0.5065(4) 0.9057(5) 0.109(3) Uani . . 1.000
C C414 0.8736(7) 0.5646(4) 0.8735(3) 0.099(3) Uani . . 1.000
C C415 0.7853(6) 0.5584(4) 0.8783(3) 0.101(3) Uani . . 1.000
C C416 0.7511(4) 0.4939(4) 0.9159(3) 0.076(2) Uani . . 1.000
C C421 0.7838(3) 0.3777(2) 1.08940(19) 0.0311(11) Uani . . 1.000
C C422 0.8642(3) 0.3600(3) 1.1275(2) 0.0426(14) Uani . . 1.000
C C423 0.8832(3) 0.3860(3) 1.1984(2) 0.0500(16) Uani . . 1.000
C C424 0.8211(3) 0.4268(3) 1.2323(2) 0.0533(16) Uani . . 1.000
C C425 0.7404(3) 0.4450(3) 1.1957(2) 0.0535(16) Uani . . 1.000
C C426 0.7216(3) 0.4196(3) 1.1241(2) 0.0445(14) Uani . . 1.000
Cu Cu2 0.44649(4) 0.31970(4) 1.04879(3) 0.0542(2) Uani . . 1.000
Cl Cl1 0.49493(10) 0.23942(9) 1.13188(8) 0.0720(5) Uani . . 1.000
Cl Cl2 0.40010(12) 0.39502(13) 0.96164(8) 0.0965(7) Uani . . 1.000
H H13 0.97490 0.05830 1.07910 0.0320 Uiso . . 1.000
H H23 1.04770 0.10270 0.98750 0.0340 Uiso . . 1.000
H H33 0.54900 0.29900 0.90940 0.0380 Uiso . . 1.000
H H43 0.61490 0.39030 0.99010 0.0370 Uiso . . 1.000
H H112 0.69760 0.19390 1.11510 0.0440 Uiso . . 1.000
H H113 0.67650 0.23130 1.23310 0.0540 Uiso . . 1.000
H H114 0.78580 0.20560 1.32650 0.0580 Uiso . . 1.000
H H115 0.91520 0.14060 1.30360 0.0510 Uiso . . 1.000
H H116 0.93890 0.10520 1.18550 0.0430 Uiso . . 1.000
H H122 0.71050 0.01830 0.94570 0.0410 Uiso . . 1.000
H H123 0.65610 -0.11650 0.94150 0.0480 Uiso . . 1.000
H H124 0.69410 -0.20790 1.03550 0.0500 Uiso . . 1.000
H H125 0.78870 -0.16530 1.13560 0.0530 Uiso . . 1.000
H H126 0.84220 -0.02960 1.14110 0.0430 Uiso . . 1.000
H H212 0.82600 0.04830 0.86240 0.0580 Uiso . . 1.000
H H213 0.82100 -0.04700 0.76890 0.0730 Uiso . . 1.000
H H214 0.92210 -0.04010 0.68480 0.0680 Uiso . . 1.000
H H215 1.03320 0.05810 0.69610 0.0640 Uiso . . 1.000
H H216 1.04290 0.15250 0.79300 0.0480 Uiso . . 1.000
H H222 1.07810 0.25230 1.00430 0.0460 Uiso . . 1.000
H H223 1.18140 0.35620 0.99040 0.0590 Uiso . . 1.000
H H224 1.17620 0.42970 0.88220 0.0590 Uiso . . 1.000
H H225 1.07180 0.39670 0.78740 0.0530 Uiso . . 1.000
H H226 0.97100 0.29010 0.79920 0.0420 Uiso . . 1.000
H H312 0.65650 0.07540 0.78960 0.0410 Uiso . . 1.000
H H313 0.57360 -0.04530 0.78170 0.0530 Uiso . . 1.000
H H314 0.46390 -0.06580 0.85760 0.0570 Uiso . . 1.000
H H315 0.43730 0.03380 0.94110 0.0600 Uiso . . 1.000
H H316 0.52180 0.15490 0.95230 0.0490 Uiso . . 1.000
H H322 0.80870 0.25700 0.79450 0.0480 Uiso . . 1.000
H H323 0.81580 0.29580 0.67440 0.0590 Uiso . . 1.000
H H324 0.68620 0.31250 0.59810 0.0560 Uiso . . 1.000
H H325 0.55080 0.29230 0.64120 0.0510 Uiso . . 1.000
H H326 0.54370 0.25420 0.76150 0.0390 Uiso . . 1.000
H H412 0.93590 0.40110 0.96570 0.0940 Uiso . . 1.000
H H413 0.99050 0.51090 0.90270 0.1300 Uiso . . 1.000
H H414 0.89650 0.60900 0.84780 0.1170 Uiso . . 1.000
H H415 0.74700 0.59890 0.85540 0.1210 Uiso . . 1.000
H H416 0.68990 0.49150 0.92050 0.0910 Uiso . . 1.000
H H422 0.90680 0.32970 1.10470 0.0510 Uiso . . 1.000
H H423 0.93940 0.37520 1.22330 0.0600 Uiso . . 1.000
H H424 0.83340 0.44280 1.28140 0.0630 Uiso . . 1.000
H H425 0.69790 0.47450 1.21910 0.0640 Uiso . . 1.000
H H426 0.66560 0.43130 1.09920 0.0530 Uiso . . 1.000

loop_
_atom_type_symbol
_atom_type_description
_atom_type_scat_dispersion_real
_atom_type_scat_dispersion_imag
_atom_type_scat_source
P P 0.1023 0.0942 'International Tables Vol C Tables 4.2.6.8 and 6.1.1.4'
Cu Cu 0.3201 1.2651 'International Tables Vol C Tables 4.2.6.8 and 6.1.1.4'
Cl Cl 0.1484 0.1585 'International Tables Vol C Tables 4.2.6.8 and 6.1.1.4'
H H 0.0000 0.0000 'International Tables Vol C Tables 4.2.6.8 and 6.1.1.4'
C C 0.0033 0.0016 'International Tables Vol C Tables 4.2.6.8 and 6.1.1.4'

loop_
_geom_angle_atom_site_label_1
_geom_angle_atom_site_label_2
_geom_angle_atom_site_label_3
_geom_angle_site_symmetry_1
_geom_angle_site_symmetry_2
_geom_angle_site_symmetry_3
_geom_angle
_geom_angle_publ_flag
P1 Cu1 P2 . . . 89.61(4) no
P1 Cu1 P3 . . . 122.55(4) no
P1 Cu1 P4 . . . 115.54(4) no
P2 Cu1 P3 . . . 123.27(4) no
P2 Cu1 P4 . . . 122.10(4) no
P3 Cu1 P4 . . . 87.15(4) no
Cl1 Cu2 Cl2 . . . 176.81(7) no
Cu1 P1 C111 . . . 118.80(11) no
Cu1 P1 C121 . . . 125.23(11) no
C13 P1 C111 . . . 104.95(15) no
C13 P1 C121 . . . 100.06(15) no
C111 P1 C121 . . . 102.13(15) no
Cu1 P1 C13 . . . 102.45(11) no
Cu1 P2 C23 . . . 102.85(11) no
Cu1 P2 C221 . . . 122.64(11) no
C23 P2 C211 . . . 101.20(16) no
C23 P2 C221 . . . 102.88(15) no
C211 P2 C221 . . . 105.62(17) no
Cu1 P2 C211 . . . 118.20(15) no
Cu1 P3 C311 . . . 122.85(11) no
Cu1 P3 C321 . . . 118.30(11) no
Cu1 P3 C33 . . . 103.72(11) no
C33 P3 C321 . . . 103.33(15) no
C311 P3 C321 . . . 102.25(15) no
C33 P3 C311 . . . 103.98(15) no
Cu1 P4 C43 . . . 101.55(11) no
Cu1 P4 C421 . . . 123.20(12) no
C43 P4 C411 . . . 102.59(18) no
Cu1 P4 C411 . . . 117.98(15) no
C411 P4 C421 . . . 102.93(17) no
C43 P4 C421 . . . 106.21(19) no
P1 C13 C23 . . . 121.7(3) no
P2 C23 C13 . . . 121.4(2) no
P3 C33 C43 . . . 121.3(2) no
P4 C43 C33 . . . 120.6(3) no
P1 C111 C116 . . . 124.0(3) no
C112 C111 C116 . . . 119.0(3) no
P1 C111 C112 . . . 117.0(3) no
C111 C112 C113 . . . 120.4(4) no
C23 C13 H13 . . . 119.00 no
C112 C113 C114 . . . 119.8(4) no
P1 C13 H13 . . . 119.00 no
C113 C114 C115 . . . 120.5(4) no
C114 C115 C116 . . . 120.1(4) no
C111 C116 C115 . . . 120.2(4) no
P1 C121 C122 . . . 120.2(3) no
P1 C121 C126 . . . 120.7(3) no
C122 C121 C126 . . . 119.1(4) no
C121 C122 C123 . . . 120.1(4) no
C13 C23 H23 . . . 119.00 no
P2 C23 H23 . . . 119.00 no
C122 C123 C124 . . . 120.6(4) no
C123 C124 C125 . . . 120.2(4) no
C124 C125 C126 . . . 119.4(4) no
C121 C126 C125 . . . 120.6(4) no
C43 C33 H33 . . . 119.00 no
P3 C33 H33 . . . 119.00 no
P4 C43 H43 . . . 120.00 no
C33 C43 H43 . . . 120.00 no
P2 C211 C216 . . . 124.5(3) no
P2 C211 C212 . . . 117.0(3) no
C212 C211 C216 . . . 118.6(3) no
C211 C212 C213 . . . 120.9(4) no
C113 C112 H112 . . . 120.00 no
C111 C112 H112 . . . 120.00 no
C114 C113 H113 . . . 120.00 no
C212 C213 C214 . . . 120.2(5) no
C112 C113 H113 . . . 120.00 no
C113 C114 H114 . . . 120.00 no
C213 C214 C215 . . . 120.5(5) no
C115 C114 H114 . . . 120.00 no
C114 C115 H115 . . . 120.00 no
C116 C115 H115 . . . 120.00 no
C214 C215 C216 . . . 119.9(4) no
C111 C116 H116 . . . 120.00 no
C211 C216 C215 . . . 119.9(4) no
C115 C116 H116 . . . 120.00 no
P2 C221 C222 . . . 120.3(3) no
C222 C221 C226 . . . 118.7(3) no
P2 C221 C226 . . . 120.9(3) no
C121 C122 H122 . . . 120.00 no
C221 C222 C223 . . . 121.0(3) no
C123 C122 H122 . . . 120.00 no
C122 C123 H123 . . . 120.00 no
C124 C123 H123 . . . 120.00 no
C222 C223 C224 . . . 119.6(4) no
C123 C124 H124 . . . 120.00 no
C125 C124 H124 . . . 120.00 no
C223 C224 C225 . . . 120.1(4) no
C124 C125 H125 . . . 120.00 no
C126 C125 H125 . . . 120.00 no
C224 C225 C226 . . . 120.6(4) no
C121 C126 H126 . . . 120.00 no
C221 C226 C225 . . . 120.0(4) no
C125 C126 H126 . . . 120.00 no
P3 C311 C312 . . . 118.2(3) no
C312 C311 C316 . . . 118.7(3) no
P3 C311 C316 . . . 122.7(3) no
C311 C312 C313 . . . 120.3(4) no
C213 C212 H212 . . . 119.00 no
C211 C212 H212 . . . 120.00 no
C212 C213 H213 . . . 120.00 no
C312 C313 C314 . . . 120.4(4) no
C214 C213 H213 . . . 120.00 no
C313 C314 C315 . . . 120.0(4) no
C213 C214 H214 . . . 120.00 no
C215 C214 H214 . . . 120.00 no
C314 C315 C316 . . . 120.7(4) no
C216 C215 H215 . . . 120.00 no
C214 C215 H215 . . . 120.00 no
C215 C216 H216 . . . 120.00 no
C211 C216 H216 . . . 120.00 no
C311 C316 C315 . . . 119.9(4) no
P3 C321 C326 . . . 121.3(3) no
C322 C321 C326 . . . 118.9(3) no
P3 C321 C322 . . . 119.7(3) no
C321 C322 C323 . . . 121.1(4) no
C221 C222 H222 . . . 120.00 no
C223 C222 H222 . . . 119.00 no
C322 C323 C324 . . . 119.2(4) no
C222 C223 H223 . . . 120.00 no
C224 C223 H223 . . . 120.00 no
C225 C224 H224 . . . 120.00 no
C223 C224 H224 . . . 120.00 no
C323 C324 C325 . . . 120.6(4) no
C226 C225 H225 . . . 120.00 no
C224 C225 H225 . . . 120.00 no
C324 C325 C326 . . . 120.0(4) no
C225 C226 H226 . . . 120.00 no
C321 C326 C325 . . . 120.2(4) no
C221 C226 H226 . . . 120.00 no
C412 C411 C416 . . . 118.9(5) no
P4 C411 C412 . . . 118.8(4) no
P4 C411 C416 . . . 122.2(4) no
C313 C312 H312 . . . 120.00 no
C411 C412 C413 . . . 120.3(6) no
C311 C312 H312 . . . 120.00 no
C314 C313 H313 . . . 120.00 no
C312 C313 H313 . . . 120.00 no
C412 C413 C414 . . . 120.5(8) no
C313 C314 H314 . . . 120.00 no
C413 C414 C415 . . . 119.7(7) no
C315 C314 H314 . . . 120.00 no
C316 C315 H315 . . . 120.00 no
C414 C415 C416 . . . 121.0(6) no
C314 C315 H315 . . . 120.00 no
C315 C316 H316 . . . 120.00 no
C311 C316 H316 . . . 120.00 no
C411 C416 C415 . . . 119.6(6) no
C422 C421 C426 . . . 118.7(3) no
P4 C421 C422 . . . 117.6(3) no
P4 C421 C426 . . . 123.7(3) no
C421 C422 C423 . . . 120.9(4) no
C321 C322 H322 . . . 120.00 no
C323 C322 H322 . . . 119.00 no
C422 C423 C424 . . . 120.0(4) no
C324 C323 H323 . . . 120.00 no
C322 C323 H323 . . . 120.00 no
C423 C424 C425 . . . 120.3(4) no
C325 C324 H324 . . . 120.00 no
C323 C324 H324 . . . 120.00 no
C424 C425 C426 . . . 119.7(4) no
C326 C325 H325 . . . 120.00 no
C324 C325 H325 . . . 120.00 no
C421 C426 C425 . . . 120.5(4) no
C325 C326 H326 . . . 120.00 no
C321 C326 H326 . . . 120.00 no
C411 C412 H412 . . . 120.00 no
C413 C412 H412 . . . 120.00 no
C414 C413 H413 . . . 120.00 no
C412 C413 H413 . . . 120.00 no
C413 C414 H414 . . . 120.00 no
C415 C414 H414 . . . 120.00 no
C416 C415 H415 . . . 120.00 no
C414 C415 H415 . . . 119.00 no
C411 C416 H416 . . . 120.00 no
C415 C416 H416 . . . 120.00 no
C423 C422 H422 . . . 120.00 no
C421 C422 H422 . . . 119.00 no
C422 C423 H423 . . . 120.00 no
C424 C423 H423 . . . 120.00 no
C425 C424 H424 . . . 120.00 no
C423 C424 H424 . . . 120.00 no
C424 C425 H425 . . . 120.00 no
C426 C425 H425 . . . 120.00 no
C421 C426 H426 . . . 120.00 no
C425 C426 H426 . . . 120.00 no

loop_
_geom_bond_atom_site_label_1
_geom_bond_atom_site_label_2
_geom_bond_site_symmetry_1
_geom_bond_site_symmetry_2
_geom_bond_distance
_geom_bond_publ_flag
Cu1 P1 . . 2.2979(11) no
Cu1 P2 . . 2.2941(10) no
Cu1 P3 . . 2.2689(10) no
Cu1 P4 . . 2.3663(11) no
Cu2 Cl2 . . 2.0940(18) no
Cu2 Cl1 . . 2.0958(16) no
P1 C111 . . 1.821(3) no
P1 C13 . . 1.827(3) no
P1 C121 . . 1.843(3) no
P2 C211 . . 1.838(4) no
P2 C23 . . 1.823(3) no
P2 C221 . . 1.816(3) no
P3 C311 . . 1.820(3) no
P3 C321 . . 1.831(3) no
P3 C33 . . 1.816(3) no
P4 C421 . . 1.829(4) no
P4 C43 . . 1.816(3) no
P4 C411 . . 1.824(5) no
C13 C23 . . 1.326(5) no
C33 C43 . . 1.329(5) no
C111 C112 . . 1.395(6) no
C111 C116 . . 1.389(5) no
C112 C113 . . 1.391(5) no
C113 C114 . . 1.375(6) no
C13 H13 . . 0.9500 no
C114 C115 . . 1.375(7) no
C115 C116 . . 1.391(5) no
C121 C122 . . 1.388(5) no
C121 C126 . . 1.397(5) no
C122 C123 . . 1.389(7) no
C123 C124 . . 1.372(6) no
C23 H23 . . 0.9500 no
C124 C125 . . 1.391(6) no
C125 C126 . . 1.390(7) no
C33 H33 . . 0.9500 no
C43 H43 . . 0.9500 no
C211 C212 . . 1.389(6) no
C211 C216 . . 1.399(6) no
C212 C213 . . 1.379(7) no
C112 H112 . . 0.9500 no
C213 C214 . . 1.370(8) no
C113 H113 . . 0.9500 no
C114 H114 . . 0.9500 no
C214 C215 . . 1.374(7) no
C115 H115 . . 0.9500 no
C215 C216 . . 1.402(6) no
C116 H116 . . 0.9500 no
C221 C226 . . 1.398(5) no
C221 C222 . . 1.385(5) no
C122 H122 . . 0.9500 no
C222 C223 . . 1.395(7) no
C123 H123 . . 0.9500 no
C223 C224 . . 1.382(7) no
C124 H124 . . 0.9500 no
C224 C225 . . 1.372(7) no
C225 C226 . . 1.394(6) no
C125 H125 . . 0.9500 no
C126 H126 . . 0.9500 no
C311 C312 . . 1.397(5) no
C311 C316 . . 1.386(5) no
C212 H212 . . 0.9500 no
C312 C313 . . 1.381(6) no
C313 C314 . . 1.379(7) no
C213 H213 . . 0.9500 no
C314 C315 . . 1.357(7) no
C214 H214 . . 0.9500 no
C315 C316 . . 1.400(7) no
C215 H215 . . 0.9500 no
C216 H216 . . 0.9500 no
C321 C326 . . 1.397(5) no
C321 C322 . . 1.380(5) no
C222 H222 . . 0.9500 no
C322 C323 . . 1.392(5) no
C223 H223 . . 0.9500 no
C323 C324 . . 1.384(6) no
C224 H224 . . 0.9500 no
C324 C325 . . 1.375(6) no
C225 H225 . . 0.9500 no
C325 C326 . . 1.389(5) no
C226 H226 . . 0.9500 no
C411 C412 . . 1.388(8) no
C411 C416 . . 1.387(8) no
C312 H312 . . 0.9500 no
C412 C413 . . 1.387(10) no
C313 H313 . . 0.9500 no
C413 C414 . . 1.362(11) no
C314 H314 . . 0.9500 no
C414 C415 . . 1.368(14) no
C315 H315 . . 0.9500 no
C415 C416 . . 1.388(9) no
C316 H316 . . 0.9500 no
C421 C426 . . 1.382(6) no
C421 C422 . . 1.386(6) no
C322 H322 . . 0.9500 no
C422 C423 . . 1.389(5) no
C423 C424 . . 1.365(6) no
C323 H323 . . 0.9500 no
C324 H324 . . 0.9500 no
C424 C425 . . 1.380(6) no
C325 H325 . . 0.9500 no
C425 C426 . . 1.398(5) no
C326 H326 . . 0.9500 no
C412 H412 . . 0.9500 no
C413 H413 . . 0.9500 no
C414 H414 . . 0.9500 no
C415 H415 . . 0.9500 no
C416 H416 . . 0.9500 no
C422 H422 . . 0.9500 no
C423 H423 . . 0.9500 no
C424 H424 . . 0.9500 no
C425 H425 . . 0.9500 no
C426 H426 . . 0.9500 no

loop_
_geom_contact_atom_site_label_1
_geom_contact_atom_site_label_2
_geom_contact_distance
_geom_contact_site_symmetry_1
_geom_contact_site_symmetry_2
_geom_contact_publ_flag
Cl1 C314 3.606(5) . 3_657 no
Cl1 H314 2.8800 . 3_657 no
Cl1 H323 2.9900 . 4_455 no
Cl2 H115 3.0300 . 4_454 no
Cl2 H33 3.0000 . . no
P1 C23 2.765(3) . . no
P1 P2 3.2360(13) . . no
P2 P1 3.2360(13) . . no
P2 C13 2.757(3) . . no
P3 P4 3.1959(13) . . no
P3 C43 2.752(3) . . no
P4 C33 2.742(3) . . no
P4 P3 3.1959(13) . . no
P2 H322 3.0700 . . no
C13 C23 3.563(5) . 3_757 no
C23 C13 3.563(5) . 3_757 no
C111 C422 3.563(6) . . no
C112 C422 3.479(7) . . no
C112 C421 3.449(6) . . no
C13 H116 2.7000 . . no
C113 C225 3.481(6) . 4_455 no
C13 H325 3.0100 . 4_555 no
C114 C224 3.548(7) . 4_455 no
C116 C126 3.517(6) . . no
C23 H222 2.5900 . . no
C126 C116 3.517(6) . . no
C33 H316 2.7300 . . no
C43 H426 2.7400 . . no
C43 H416 2.5700 . . no
C111 H126 2.8300 . . no
C213 C325 3.545(7) . 2_646 no
C214 C416 3.559(8) . 2_646 no
C115 H425 3.0800 . 2_647 no
C115 H326 3.0500 . 4_555 no
C116 H126 2.8200 . . no
C116 H13 2.9200 . . no
C216 C226 3.221(6) . . no
C116 H325 3.0900 . 4_555 no
C221 C412 3.583(6) . . no
C122 H315 3.0000 . 3_657 no
C122 H212 3.0600 . . no
C123 H324 2.8600 . 2_646 no
C123 H315 2.8000 . 3_657 no
C224 C114 3.548(7) . 4_554 no
C225 C113 3.481(6) . 4_554 no
C225 C413 3.543(9) . . no
C226 C412 3.561(7) . . no
C126 H23 3.0500 . 3_757 no
C226 C216 3.221(6) . . no
C211 H226 3.0700 . . no
C312 C326 3.454(5) . . no
C314 Cl1 3.606(5) . 3_657 no
C214 H116 3.0300 . 3_757 no
C214 H416 3.0700 . 2_646 no
C315 C315 3.588(8) . 3_657 no
C216 H226 2.9100 . . no
C216 H126 2.9900 . 3_757 no
C221 H216 2.7400 . . no
C221 H412 2.9100 . . no
C222 H23 2.9600 . . no
C222 H412 2.9200 . . no
C224 H413 3.0300 . . no
C224 H114 3.0600 . 4_554 no
C225 H413 3.0300 . . no
C225 H113 2.9900 . 4_554 no
C325 C213 3.545(7) . 2_656 no
C326 C312 3.454(5) . . no
C226 H216 2.6300 . . no
C311 H326 2.9500 . . no
C311 H122 2.7400 . . no
C312 H122 2.7500 . . no
C412 C226 3.561(7) . . no
C412 C221 3.583(6) . . no
C413 C225 3.543(9) . . no
C314 H424 3.0300 . 4_454 no
C416 C214 3.559(8) . 2_656 no
C316 H33 2.9900 . . no
C321 H312 2.8400 . . no
C421 C112 3.449(6) . . no
C422 C112 3.479(7) . . no
C422 C111 3.563(6) . . no
C323 H213 3.0800 . 2_656 no
C324 H222 3.0700 . 4_454 no
C324 H213 2.9700 . 2_656 no
C325 H414 2.8700 . 2_646 no
C326 H414 3.0100 . 2_646 no
C414 H312 3.0300 . 2_656 no
C414 H223 3.0400 . 3_767 no
C415 H223 2.8100 . 3_767 no
C416 H223 3.1000 . 3_767 no
C425 H224 2.8700 . 3_767 no
C426 H224 2.9000 . 3_767 no
C426 H43 2.8800 . . no
H13 H116 2.2400 . . no
H13 C116 2.9200 . . no
H23 C222 2.9600 . . no
H23 H222 2.4700 . . no
H23 C126 3.0500 . 3_757 no
H33 H316 2.5100 . . no
H33 C316 2.9900 . . no
H33 Cl2 3.0000 . . no
H43 H416 2.4500 . . no
H43 C426 2.8800 . . no
H43 H426 2.2000 . . no
H113 C225 2.9900 . 4_455 no
H114 H125 2.5100 . 2_657 no
H114 C224 3.0600 . 4_455 no
H115 Cl2 3.0300 . 4_555 no
H116 H13 2.2400 . . no
H116 C13 2.7000 . . no
H116 H325 2.5800 . 4_555 no
H116 C214 3.0300 . 3_757 no
H122 C312 2.7500 . . no
H122 H212 2.5200 . . no
H122 C311 2.7400 . . no
H125 H114 2.5100 . 2_647 no
H126 C216 2.9900 . 3_757 no
H126 C116 2.8200 . . no
H126 C111 2.8300 . . no
H212 C122 3.0600 . . no
H212 H122 2.5200 . . no
H213 C323 3.0800 . 2_646 no
H213 C324 2.9700 . 2_646 no
H214 H416 2.5200 . 2_646 no
H215 H425 2.5700 . 4_554 no
H216 C226 2.6300 . . no
H216 C221 2.7400 . . no
H216 H226 2.4900 . . no
H222 C23 2.5900 . . no
H222 H23 2.4700 . . no
H222 H324 2.5100 . 4_555 no
H222 C324 3.0700 . 4_555 no
H223 C415 2.8100 . 3_767 no
H223 C416 3.1000 . 3_767 no
H223 C414 3.0400 . 3_767 no
H224 C426 2.9000 . 3_767 no
H224 C425 2.8700 . 3_767 no
H226 C211 3.0700 . . no
H226 H322 2.5300 . . no
H226 C216 2.9100 . . no
H226 H216 2.4900 . . no
H312 C321 2.8400 . . no
H312 C414 3.0300 . 2_646 no
H314 Cl1 2.8800 . 3_657 no
H315 C123 2.8000 . 3_657 no
H315 C122 3.0000 . 3_657 no
H316 C33 2.7300 . . no
H316 H33 2.5100 . . no
H322 H226 2.5300 . . no
H322 P2 3.0700 . . no
H323 Cl1 2.9900 . 4_554 no
H324 H222 2.5100 . 4_454 no
H324 C123 2.8600 . 2_656 no
H325 C13 3.0100 . 4_454 no
H325 H116 2.5800 . 4_454 no
H325 C116 3.0900 . 4_454 no
H326 C115 3.0500 . 4_454 no
H326 C311 2.9500 . . no
H412 C221 2.9100 . . no
H412 C222 2.9200 . . no
H413 C224 3.0300 . . no
H413 C225 3.0300 . . no
H414 C325 2.8700 . 2_656 no
H414 C326 3.0100 . 2_656 no
H416 H43 2.4500 . . no
H416 C43 2.5700 . . no
H416 H214 2.5200 . 2_656 no
H416 C214 3.0700 . 2_656 no
H424 C314 3.0300 . 4_555 no
H425 H215 2.5700 . 4_455 no
H425 C115 3.0800 . 2_657 no
H426 H43 2.2000 . . no
H426 C43 2.7400 . . no

loop_
_geom_torsion_atom_site_label_1
_geom_torsion_atom_site_label_2
_geom_torsion_atom_site_label_3
_geom_torsion_atom_site_label_4
_geom_torsion_site_symmetry_1
_geom_torsion_site_symmetry_2
_geom_torsion_site_symmetry_3
_geom_torsion_site_symmetry_4
_geom_torsion
_geom_torsion_publ_flag
P2 Cu1 P1 C13 . . . . 11.99(11) no
P2 Cu1 P1 C111 . . . . 127.00(12) no
P2 Cu1 P1 C121 . . . . -100.03(13) no
P3 Cu1 P1 C13 . . . . 142.27(11) no
P3 Cu1 P1 C111 . . . . -102.72(12) no
P3 Cu1 P1 C121 . . . . 30.25(14) no
P4 Cu1 P1 C13 . . . . -113.87(11) no
P4 Cu1 P1 C111 . . . . 1.14(13) no
P4 Cu1 P1 C121 . . . . 134.12(13) no
P1 Cu1 P2 C23 . . . . -11.66(11) no
P1 Cu1 P2 C211 . . . . 98.73(13) no
P1 Cu1 P2 C221 . . . . -126.34(14) no
P3 Cu1 P2 C23 . . . . -141.38(11) no
P3 Cu1 P2 C211 . . . . -31.00(14) no
P3 Cu1 P2 C221 . . . . 103.94(14) no
P4 Cu1 P2 C23 . . . . 108.66(11) no
P4 Cu1 P2 C211 . . . . -140.96(13) no
P4 Cu1 P2 C221 . . . . -6.03(14) no
P1 Cu1 P3 C33 . . . . 98.93(12) no
P1 Cu1 P3 C311 . . . . -18.05(14) no
P1 Cu1 P3 C321 . . . . -147.43(12) no
P2 Cu1 P3 C33 . . . . -146.92(11) no
P2 Cu1 P3 C311 . . . . 96.10(13) no
P2 Cu1 P3 C321 . . . . -33.28(14) no
P4 Cu1 P3 C33 . . . . -19.78(12) no
P4 Cu1 P3 C311 . . . . -136.76(13) no
P4 Cu1 P3 C321 . . . . 93.86(13) no
P1 Cu1 P4 C43 . . . . -105.01(12) no
P1 Cu1 P4 C411 . . . . 143.86(16) no
P1 Cu1 P4 C421 . . . . 13.30(18) no
P2 Cu1 P4 C43 . . . . 148.08(12) no
P2 Cu1 P4 C411 . . . . 36.95(17) no
P2 Cu1 P4 C421 . . . . -93.61(18) no
P3 Cu1 P4 C43 . . . . 19.97(12) no
P3 Cu1 P4 C411 . . . . -91.16(16) no
P3 Cu1 P4 C421 . . . . 138.28(18) no
Cu1 P1 C13 C23 . . . . -10.6(3) no
C111 P1 C13 C23 . . . . -135.3(3) no
C121 P1 C13 C23 . . . . 119.2(3) no
Cu1 P1 C111 C112 . . . . 52.6(3) no
Cu1 P1 C111 C116 . . . . -128.7(3) no
C13 P1 C111 C112 . . . . 166.2(3) no
C13 P1 C111 C116 . . . . -15.0(4) no
C121 P1 C111 C112 . . . . -89.8(3) no
C121 P1 C111 C116 . . . . 89.0(3) no
Cu1 P1 C121 C122 . . . . -0.7(4) no
Cu1 P1 C121 C126 . . . . 178.8(3) no
C13 P1 C121 C122 . . . . -113.8(3) no
C13 P1 C121 C126 . . . . 65.6(3) no
C111 P1 C121 C122 . . . . 138.4(3) no
C111 P1 C121 C126 . . . . -42.2(3) no
Cu1 P2 C23 C13 . . . . 9.1(3) no
C211 P2 C23 C13 . . . . -113.6(3) no
C221 P2 C23 C13 . . . . 137.4(3) no
Cu1 P2 C211 C212 . . . . -29.1(4) no
Cu1 P2 C211 C216 . . . . 150.1(3) no
C23 P2 C211 C212 . . . . 82.2(3) no
C23 P2 C211 C216 . . . . -98.6(4) no
C221 P2 C211 C212 . . . . -170.9(3) no
C221 P2 C211 C216 . . . . 8.3(4) no
Cu1 P2 C221 C222 . . . . 88.3(3) no
Cu1 P2 C221 C226 . . . . -86.2(3) no
C23 P2 C221 C222 . . . . -26.4(3) no
C23 P2 C221 C226 . . . . 159.1(3) no
C211 P2 C221 C222 . . . . -132.1(3) no
C211 P2 C221 C226 . . . . 53.4(3) no
Cu1 P3 C33 C43 . . . . 16.5(3) no
C311 P3 C33 C43 . . . . 146.0(3) no
C321 P3 C33 C43 . . . . -107.5(3) no
Cu1 P3 C311 C312 . . . . -85.3(3) no
Cu1 P3 C311 C316 . . . . 87.4(3) no
C33 P3 C311 C312 . . . . 157.9(3) no
C33 P3 C311 C316 . . . . -29.5(3) no
C321 P3 C311 C312 . . . . 50.6(3) no
C321 P3 C311 C316 . . . . -136.7(3) no
Cu1 P3 C321 C322 . . . . 7.8(4) no
Cu1 P3 C321 C326 . . . . -173.9(2) no
C33 P3 C321 C322 . . . . 121.6(3) no
C33 P3 C321 C326 . . . . -60.1(3) no
C311 P3 C321 C322 . . . . -130.6(3) no
C311 P3 C321 C326 . . . . 47.7(3) no
Cu1 P4 C43 C33 . . . . -16.8(3) no
C411 P4 C43 C33 . . . . 105.6(3) no
C421 P4 C43 C33 . . . . -146.7(3) no
Cu1 P4 C411 C412 . . . . -57.5(4) no
Cu1 P4 C411 C416 . . . . 123.7(4) no
C43 P4 C411 C412 . . . . -168.1(4) no
C43 P4 C411 C416 . . . . 13.2(4) no
C421 P4 C411 C412 . . . . 81.8(4) no
C421 P4 C411 C416 . . . . -97.0(4) no
Cu1 P4 C421 C422 . . . . 47.7(4) no
Cu1 P4 C421 C426 . . . . -133.1(3) no
C43 P4 C421 C422 . . . . 163.7(3) no
C43 P4 C421 C426 . . . . -17.0(4) no
C411 P4 C421 C422 . . . . -88.8(3) no
C411 P4 C421 C426 . . . . 90.4(4) no
P1 C13 C23 P2 . . . . 1.1(4) no
P3 C33 C43 P4 . . . . 0.8(4) no
P1 C111 C112 C113 . . . . 177.9(4) no
C116 C111 C112 C113 . . . . -1.0(6) no
P1 C111 C116 C115 . . . . -177.0(3) no
C112 C111 C116 C115 . . . . 1.8(6) no
C111 C112 C113 C114 . . . . 0.1(7) no
C112 C113 C114 C115 . . . . 0.0(7) no
C113 C114 C115 C116 . . . . 0.8(7) no
C114 C115 C116 C111 . . . . -1.7(7) no
P1 C121 C122 C123 . . . . 178.6(3) no
C126 C121 C122 C123 . . . . -0.9(6) no
P1 C121 C126 C125 . . . . -178.0(3) no
C122 C121 C126 C125 . . . . 1.4(6) no
C121 C122 C123 C124 . . . . 0.1(7) no
C122 C123 C124 C125 . . . . 0.1(7) no
C123 C124 C125 C126 . . . . 0.4(7) no
C124 C125 C126 C121 . . . . -1.2(7) no
P2 C211 C212 C213 . . . . -179.3(4) no
C216 C211 C212 C213 . . . . 1.5(6) no
P2 C211 C216 C215 . . . . -179.4(3) no
C212 C211 C216 C215 . . . . -0.1(6) no
C211 C212 C213 C214 . . . . -2.2(8) no
C212 C213 C214 C215 . . . . 1.6(8) no
C213 C214 C215 C216 . . . . -0.3(8) no
C214 C215 C216 C211 . . . . -0.5(7) no
P2 C221 C222 C223 . . . . -177.3(3) no
C226 C221 C222 C223 . . . . -2.6(6) no
P2 C221 C226 C225 . . . . 176.0(3) no
C222 C221 C226 C225 . . . . 1.4(6) no
C221 C222 C223 C224 . . . . 2.5(7) no
C222 C223 C224 C225 . . . . -1.1(7) no
C223 C224 C225 C226 . . . . -0.1(7) no
C224 C225 C226 C221 . . . . -0.1(6) no
P3 C311 C312 C313 . . . . 172.9(3) no
C316 C311 C312 C313 . . . . -0.1(6) no
P3 C311 C316 C315 . . . . -173.2(3) no
C312 C311 C316 C315 . . . . -0.6(6) no
C311 C312 C313 C314 . . . . 0.5(6) no
C312 C313 C314 C315 . . . . -0.1(7) no
C313 C314 C315 C316 . . . . -0.6(8) no
C314 C315 C316 C311 . . . . 1.0(7) no
P3 C321 C322 C323 . . . . 177.2(3) no
C326 C321 C322 C323 . . . . -1.2(6) no
P3 C321 C326 C325 . . . . -177.1(3) no
C322 C321 C326 C325 . . . . 1.3(5) no
C321 C322 C323 C324 . . . . 0.2(7) no
C322 C323 C324 C325 . . . . 0.8(7) no
C323 C324 C325 C326 . . . . -0.7(7) no
C324 C325 C326 C321 . . . . -0.4(6) no
P4 C411 C412 C413 . . . . 178.8(5) no
C416 C411 C412 C413 . . . . -2.4(9) no
P4 C411 C416 C415 . . . . -178.2(4) no
C412 C411 C416 C415 . . . . 3.1(8) no
C411 C412 C413 C414 . . . . 0.7(11) no
C412 C413 C414 C415 . . . . 0.4(11) no
C413 C414 C415 C416 . . . . 0.4(9) no
C414 C415 C416 C411 . . . . -2.1(9) no
P4 C421 C422 C423 . . . . 177.3(4) no
C426 C421 C422 C423 . . . . -2.0(6) no
P4 C421 C426 C425 . . . . -177.9(3) no
C422 C421 C426 C425 . . . . 1.3(6) no
C421 C422 C423 C424 . . . . 2.5(7) no
C422 C423 C424 C425 . . . . -2.3(7) no
C423 C424 C425 C426 . . . . 1.6(7) no
C424 C425 C426 C421 . . . . -1.1(7) no
